data_7158088
loop_
_publ_author_name
'Liu, Yali'
'Wei, Yu'
'Yang, Zhen'
'Li, Yang'
'Liu, Yan'
'Liu, Ping'

_publ_section_title
;
 Highly selective C3-H iodination of pyrrolo[1,2-<i>a</i>]quinoxalines.
;
_journal_issue 23
_journal_name_full 'Organic &amp; biomolecular chemistry'
_journal_page_first 5191
_journal_page_last 5196
_journal_paper_doi 10.1039/d1ob00759a
_journal_volume 19
_journal_year 2021
_chemical_formula_moiety 'C20 H14 N2'
_chemical_formula_sum 'C20 H14 N2'
_chemical_formula_weight 282.33
_space_group_crystal_system orthorhombic
_space_group_IT_number 33
_space_group_name_Hall 'P 2c -2n'
_space_group_name_H-M_alt 'P n a 21'
_atom_sites_solution_hydrogens geom
_atom_sites_solution_primary dual
_audit_creation_date 2020-11-17
_audit_creation_method
;
Olex2 1.2
(compiled 2018.05.29 svn.r3508 for OlexSys, GUI svn.r5506)
;
_audit_update_record
;
2021-02-10 deposited with the CCDC.	2021-05-19 downloaded from the CCDC.
;
_cell_angle_alpha 90
_cell_angle_beta 90
_cell_angle_gamma 90
_cell_formula_units_Z 4
_cell_length_a 7.6464(2)
_cell_length_b 30.7588(9)
_cell_length_c 5.8780(2)
_cell_measurement_reflns_used 6901
_cell_measurement_temperature 173(2)
_cell_measurement_theta_max 26.72
_cell_measurement_theta_min 2.44
_cell_volume 1382.47(7)
_computing_cell_refinement 'SAINT V8.38A (?, 2016)'
_computing_data_reduction 'SAINT V8.38A (?, 2016)'
_computing_molecular_graphics 'Olex2 (Dolomanov et al., 2009)'
_computing_publication_material 'Olex2 (Dolomanov et al., 2009)'
_computing_structure_refinement 'ShelXL (Sheldrick, 2015)'
_computing_structure_solution 'ShelXT (Sheldrick, 2015)'
_diffrn_ambient_temperature 173.15
_diffrn_detector_area_resol_mean 8
_diffrn_measured_fraction_theta_full 0.996
_diffrn_measured_fraction_theta_max 0.996
_diffrn_measurement_device_type 'Bruker D8 Venture'
_diffrn_measurement_method '\f and \w scans'
_diffrn_radiation_monochromator graphite
_diffrn_radiation_type MoK\a
_diffrn_radiation_wavelength 0.71073
_diffrn_reflns_av_R_equivalents 0.0450
_diffrn_reflns_av_unetI/netI 0.0270
_diffrn_reflns_Laue_measured_fraction_full 0.996
_diffrn_reflns_Laue_measured_fraction_max 0.996
_diffrn_reflns_limit_h_max 9
_diffrn_reflns_limit_h_min -9
_diffrn_reflns_limit_k_max 38
_diffrn_reflns_limit_k_min -38
_diffrn_reflns_limit_l_max 7
_diffrn_reflns_limit_l_min -7
_diffrn_reflns_number 16722
_diffrn_reflns_point_group_measured_fraction_full 0.997
_diffrn_reflns_point_group_measured_fraction_max 0.997
_diffrn_reflns_theta_full 25.242
_diffrn_reflns_theta_max 26.720
_diffrn_reflns_theta_min 2.745
_diffrn_source 'sealed tube'
_diffrn_standards_number 0
_exptl_absorpt_coefficient_mu 0.080
_exptl_absorpt_correction_T_max 0.7454
_exptl_absorpt_correction_T_min 0.6839
_exptl_absorpt_correction_type multi-scan
_exptl_absorpt_process_details sadabs
_exptl_crystal_density_diffrn 1.356
_exptl_crystal_description block
_exptl_crystal_F_000 592
_exptl_crystal_size_max 0.24
_exptl_crystal_size_mid 0.21
_exptl_crystal_size_min 0.19
_refine_diff_density_max 0.219
_refine_diff_density_min -0.200
_refine_diff_density_rms 0.032
_refine_ls_abs_structure_details
;
 Refined as a perfect inversion twin.
;
_refine_ls_abs_structure_Flack 0.5
_refine_ls_extinction_method none
_refine_ls_goodness_of_fit_ref 1.098
_refine_ls_hydrogen_treatment constr
_refine_ls_matrix_type full
_refine_ls_number_parameters 200
_refine_ls_number_reflns 2872
_refine_ls_number_restraints 1
_refine_ls_restrained_S_all 1.098
_refine_ls_R_factor_all 0.0392
_refine_ls_R_factor_gt 0.0341
_refine_ls_shift/su_max 0.000
_refine_ls_shift/su_mean 0.000
_refine_ls_structure_factor_coef Fsqd
_refine_ls_weighting_details 'w=1/[\s^2^(Fo^2^)+(0.0319P)^2^+0.3048P] where P=(Fo^2^+2Fc^2^)/3'
_refine_ls_weighting_scheme calc
_refine_ls_wR_factor_gt 0.0778
_refine_ls_wR_factor_ref 0.0813
_reflns_Friedel_coverage 0.819
_reflns_Friedel_fraction_full 0.998
_reflns_Friedel_fraction_max 0.998
_reflns_number_gt 2646
_reflns_number_total 2872
_reflns_threshold_expression 'I > 2\s(I)'
_cod_data_source_file d1ob00759a2.cif
_cod_data_source_block 11
_cod_depositor_comments 'Adding full bibliography for 7158088--7158089.cif.'
_cod_database_code 7158088
_shelx_shelxl_version_number 2018/3
_shelx_space_group_comment
;
The symmetry employed for this shelxl refinement is uniquely defined
by the following loop, which should always be used as a source of
symmetry information in preference to the above space-group names.
They are only intended as comments.
;
_shelx_estimated_absorpt_t_max 0.985
_shelx_estimated_absorpt_t_min 0.981
_olex2_refinement_description
;
1. Fixed Uiso
 At 1.2 times of:
  All C(H) groups
 At 1.5 times of:
  All C(H,H,H) groups
2.a Aromatic/amide H refined with riding coordinates:
 C2(H2), C3(H3), C4(H4), C5(H5), C7(H7), C8(H8), C11(H11), C15(H15), C16(H16),
 C18(H18), C19(H19)
2.b Idealised Me refined as rotating group:
 C20(H20A,H20B,H20C)
;
_olex2_submission_special_instructions 'No special instructions were received'

loop_
_space_group_symop_operation_xyz
'x, y, z'
'-x, -y, z+1/2'
'x+1/2, -y+1/2, z'
'-x+1/2, y+1/2, z+1/2'

loop_
_atom_site_label
_atom_site_type_symbol
_atom_site_fract_x
_atom_site_fract_y
_atom_site_fract_z
_atom_site_U_iso_or_equiv
_atom_site_adp_type
_atom_site_occupancy
_atom_site_site_symmetry_order
_atom_site_calc_flag
_atom_site_refinement_flags_posn
_atom_site_refinement_flags_adp
_atom_site_refinement_flags_occupancy
_atom_site_disorder_assembly
_atom_site_disorder_group
C2 C -0.3287(3) -0.17870(7) -0.3064(4) 0.0302(5) Uani 1 1 d . . . . .
H2 H -0.275846 -0.165431 -0.435101 0.036 Uiso 1 1 calc R . . . .
C1 C -0.3315(3) -0.22423(7) -0.2879(4) 0.0256(5) Uani 1 1 d . . . . .
C3 C -0.4020(3) -0.15311(7) -0.1390(4) 0.0326(5) Uani 1 1 d . . . . .
H3 H -0.400906 -0.122367 -0.154220 0.039 Uiso 1 1 calc R . . . .
C4 C -0.4776(3) -0.17207(7) 0.0517(4) 0.0309(5) Uani 1 1 d . . . . .
H4 H -0.526060 -0.154140 0.167255 0.037 Uiso 1 1 calc R . . . .
C5 C -0.4830(3) -0.21685(7) 0.0750(4) 0.0281(5) Uani 1 1 d . . . . .
H5 H -0.534949 -0.229740 0.205419 0.034 Uiso 1 1 calc R . . . .
C6 C -0.4112(3) -0.24269(6) -0.0954(4) 0.0237(4) Uani 1 1 d . . . . .
C7 C -0.4843(3) -0.31550(7) 0.0771(4) 0.0269(5) Uani 1 1 d . . . . .
H7 H -0.538056 -0.306945 0.215736 0.032 Uiso 1 1 calc R . . . .
C8 C -0.4597(3) -0.35748(7) 0.0041(4) 0.0285(5) Uani 1 1 d . . . . .
H8 H -0.492443 -0.382965 0.084845 0.034 Uiso 1 1 calc R . . . .
C9 C -0.3773(3) -0.35642(7) -0.2117(4) 0.0265(5) Uani 1 1 d . . . . .
C10 C -0.3506(3) -0.31260(7) -0.2633(4) 0.0243(5) Uani 1 1 d . . . . .
C11 C -0.2683(3) -0.29067(7) -0.4444(4) 0.0264(5) Uani 1 1 d . . . . .
H11 H -0.218469 -0.307853 -0.562015 0.032 Uiso 1 1 calc R . . . .
C12 C -0.3313(3) -0.39227(7) -0.3597(4) 0.0278(5) Uani 1 1 d . . . . .
C13 C -0.3036(3) -0.42093(8) -0.4838(4) 0.0300(5) Uani 1 1 d . . . . .
C14 C -0.2766(3) -0.45792(7) -0.6340(4) 0.0275(5) Uani 1 1 d . . . . .
C15 C -0.3313(3) -0.49955(7) -0.5677(4) 0.0283(5) Uani 1 1 d . . . . .
H15 H -0.386019 -0.503635 -0.424136 0.034 Uiso 1 1 calc R . . . .
C16 C -0.3058(3) -0.53456(7) -0.7103(4) 0.0284(5) Uani 1 1 d . . . . .
H16 H -0.343587 -0.562565 -0.662943 0.034 Uiso 1 1 calc R . . . .
C17 C -0.2260(3) -0.52993(7) -0.9225(4) 0.0276(5) Uani 1 1 d . . . . .
C18 C -0.1717(3) -0.48862(7) -0.9879(4) 0.0296(5) Uani 1 1 d . . . . .
H18 H -0.116315 -0.484699 -1.131097 0.036 Uiso 1 1 calc R . . . .
C19 C -0.1974(3) -0.45304(7) -0.8462(4) 0.0303(5) Uani 1 1 d . . . . .
H19 H -0.160673 -0.425017 -0.894578 0.036 Uiso 1 1 calc R . . . .
C20 C -0.2026(3) -0.56880(7) -1.0763(5) 0.0339(5) Uani 1 1 d . . . . .
H20A H -0.097001 -0.584723 -1.031749 0.051 Uiso 1 1 calc GR . . . .
H20B H -0.191030 -0.558956 -1.234191 0.051 Uiso 1 1 calc GR . . . .
H20C H -0.304513 -0.587939 -1.062933 0.051 Uiso 1 1 calc GR . . . .
N1 N -0.4176(2) -0.28815(5) -0.0850(3) 0.0230(4) Uani 1 1 d . . . . .
N2 N -0.2553(2) -0.24857(6) -0.4625(3) 0.0280(4) Uani 1 1 d . . . . .

loop_
_atom_site_aniso_label
_atom_site_aniso_U_11
_atom_site_aniso_U_22
_atom_site_aniso_U_33
_atom_site_aniso_U_23
_atom_site_aniso_U_13
_atom_site_aniso_U_12
C2 0.0291(11) 0.0298(11) 0.0318(13) 0.0031(10) -0.0012(10) -0.0021(9)
C1 0.0217(10) 0.0283(11) 0.0269(12) 0.0029(9) -0.0036(9) -0.0013(8)
C3 0.0335(12) 0.0247(10) 0.0398(15) 0.0007(10) -0.0040(11) -0.0004(9)
C4 0.0317(11) 0.0294(11) 0.0316(13) -0.0048(10) -0.0001(11) 0.0037(9)
C5 0.0264(10) 0.0316(11) 0.0264(12) -0.0005(10) 0.0007(10) 0.0015(8)
C6 0.0211(9) 0.0241(9) 0.0260(11) 0.0002(10) -0.0044(8) 0.0003(8)
C7 0.0277(10) 0.0299(11) 0.0232(11) 0.0024(9) 0.0011(9) -0.0032(8)
C8 0.0302(10) 0.0274(11) 0.0279(12) 0.0024(9) -0.0006(10) -0.0026(9)
C9 0.0257(10) 0.0270(11) 0.0269(12) -0.0026(9) -0.0020(9) -0.0007(8)
C10 0.0223(10) 0.0280(11) 0.0226(12) -0.0026(9) -0.0019(9) 0.0012(8)
C11 0.0260(10) 0.0318(11) 0.0213(11) -0.0015(10) 0.0006(9) 0.0007(8)
C12 0.0309(11) 0.0245(10) 0.0281(12) 0.0042(10) -0.0061(9) -0.0058(8)
C13 0.0280(10) 0.0312(11) 0.0308(13) 0.0049(10) -0.0004(10) 0.0018(9)
C14 0.0275(11) 0.0267(10) 0.0282(12) -0.0017(9) -0.0037(9) 0.0022(8)
C15 0.0287(10) 0.0316(11) 0.0247(11) 0.0009(9) -0.0010(10) 0.0015(9)
C16 0.0300(11) 0.0248(10) 0.0304(12) 0.0012(9) -0.0018(10) -0.0013(9)
C17 0.0263(10) 0.0277(11) 0.0288(12) -0.0011(10) -0.0032(10) 0.0019(8)
C18 0.0302(11) 0.0335(12) 0.0251(12) 0.0002(10) 0.0001(10) -0.0006(9)
C19 0.0353(12) 0.0249(10) 0.0308(12) 0.0026(10) -0.0023(10) -0.0016(8)
C20 0.0409(13) 0.0294(12) 0.0314(13) -0.0042(10) 0.0007(11) -0.0003(10)
N1 0.0231(8) 0.0250(9) 0.0210(9) -0.0010(8) -0.0006(7) 0.0005(7)
N2 0.0295(9) 0.0301(9) 0.0243(11) 0.0011(8) 0.0011(8) -0.0012(7)

loop_
_atom_type_symbol
_atom_type_description
_atom_type_scat_dispersion_real
_atom_type_scat_dispersion_imag
_atom_type_scat_source
C C 0.0033 0.0016 'International Tables Vol C Tables 4.2.6.8 and 6.1.1.4'
H H 0.0000 0.0000 'International Tables Vol C Tables 4.2.6.8 and 6.1.1.4'
N N 0.0061 0.0033 'International Tables Vol C Tables 4.2.6.8 and 6.1.1.4'

loop_
_geom_angle_atom_site_label_1
_geom_angle_atom_site_label_2
_geom_angle_atom_site_label_3
_geom_angle
_geom_angle_site_symmetry_1
_geom_angle_site_symmetry_3
_geom_angle_publ_flag
C1 C2 H2 119.8 . . ?
C3 C2 H2 119.8 . . ?
C3 C2 C1 120.5(2) . . ?
C6 C1 C2 118.2(2) . . ?
N2 C1 C2 118.1(2) . . ?
N2 C1 C6 123.76(19) . . ?
C2 C3 H3 119.8 . . ?
C2 C3 C4 120.4(2) . . ?
C4 C3 H3 119.8 . . ?
C3 C4 H4 119.7 . . ?
C5 C4 C3 120.6(2) . . ?
C5 C4 H4 119.7 . . ?
C4 C5 H5 120.5 . . ?
C4 C5 C6 119.0(2) . . ?
C6 C5 H5 120.5 . . ?
C5 C6 C1 121.33(18) . . ?
C5 C6 N1 121.7(2) . . ?
N1 C6 C1 117.0(2) . . ?
C8 C7 H7 126.0 . . ?
N1 C7 H7 126.0 . . ?
N1 C7 C8 108.0(2) . . ?
C7 C8 H8 125.7 . . ?
C7 C8 C9 108.6(2) . . ?
C9 C8 H8 125.7 . . ?
C8 C9 C12 128.9(2) . . ?
C10 C9 C8 106.4(2) . . ?
C10 C9 C12 124.7(2) . . ?
C9 C10 C11 133.8(2) . . ?
N1 C10 C9 107.75(19) . . ?
N1 C10 C11 118.43(18) . . ?
C10 C11 H11 117.6 . . ?
N2 C11 C10 124.9(2) . . ?
N2 C11 H11 117.6 . . ?
C13 C12 C9 176.2(2) . . ?
C12 C13 C14 177.1(2) . . ?
C15 C14 C13 120.2(2) . . ?
C19 C14 C13 121.3(2) . . ?
C19 C14 C15 118.4(2) . . ?
C14 C15 H15 119.9 . . ?
C16 C15 C14 120.1(2) . . ?
C16 C15 H15 119.9 . . ?
C15 C16 H16 119.2 . . ?
C15 C16 C17 121.7(2) . . ?
C17 C16 H16 119.2 . . ?
C16 C17 C20 120.4(2) . . ?
C18 C17 C16 118.1(2) . . ?
C18 C17 C20 121.5(2) . . ?
C17 C18 H18 119.6 . . ?
C19 C18 C17 120.8(2) . . ?
C19 C18 H18 119.6 . . ?
C14 C19 H19 119.6 . . ?
C18 C19 C14 120.8(2) . . ?
C18 C19 H19 119.6 . . ?
C17 C20 H20A 109.5 . . ?
C17 C20 H20B 109.5 . . ?
C17 C20 H20C 109.5 . . ?
H20A C20 H20B 109.5 . . ?
H20A C20 H20C 109.5 . . ?
H20B C20 H20C 109.5 . . ?
C7 N1 C6 131.05(19) . . ?
C7 N1 C10 109.26(16) . . ?
C10 N1 C6 119.68(19) . . ?
C11 N2 C1 116.14(19) . . ?

loop_
_geom_bond_atom_site_label_1
_geom_bond_atom_site_label_2
_geom_bond_distance
_geom_bond_site_symmetry_2
_geom_bond_publ_flag
C2 H2 0.9500 . ?
C2 C1 1.405(3) . ?
C2 C3 1.379(3) . ?
C1 C6 1.405(3) . ?
C1 N2 1.398(3) . ?
C3 H3 0.9500 . ?
C3 C4 1.390(3) . ?
C4 H4 0.9500 . ?
C4 C5 1.385(3) . ?
C5 H5 0.9500 . ?
C5 C6 1.392(3) . ?
C6 N1 1.400(2) . ?
C7 H7 0.9500 . ?
C7 C8 1.373(3) . ?
C7 N1 1.369(3) . ?
C8 H8 0.9500 . ?
C8 C9 1.417(3) . ?
C9 C10 1.396(3) . ?
C9 C12 1.448(3) . ?
C10 C11 1.409(3) . ?
C10 N1 1.388(3) . ?
C11 H11 0.9500 . ?
C11 N2 1.303(3) . ?
C12 C13 1.164(3) . ?
C13 C14 1.455(3) . ?
C14 C15 1.402(3) . ?
C14 C19 1.395(3) . ?
C15 H15 0.9500 . ?
C15 C16 1.379(3) . ?
C16 H16 0.9500 . ?
C16 C17 1.396(3) . ?
C17 C18 1.391(3) . ?
C17 C20 1.510(3) . ?
C18 H18 0.9500 . ?
C18 C19 1.389(3) . ?
C19 H19 0.9500 . ?
C20 H20A 0.9800 . ?
C20 H20B 0.9800 . ?
C20 H20C 0.9800 . ?
